data_8107478
loop_
_publ_author_name
'Shi, Xiao-Ming'
'Fu, Yu-Jia'

_publ_section_title
;
 The crystal structure of poly[diaqua-bis(\m
 3-5-bromobenzene-1,3-dicarboxylato-\k 3 O,O,O&#x2032;)-(\m
 2-1,3-bis-(4-pyridyl)-propane-\k 2 N,N&#x2032;)-dizinc(II))] --
 5-bromobenzene-1,3-dicarboxylic acid [2/1], C37H29Br3N2O14Zn2
;
_journal_issue 3
_journal_name_full 'Zeitschrift f\"ur Kristallographie - New Crystal Structures'
_journal_page_first 499
_journal_page_last 501
_journal_paper_doi 10.1515/ncrs-2023-0055
_journal_volume 238
_journal_year 2023
_chemical_formula_moiety 'C29 H24 Br2 N2 O10 Zn2, C8 H5 Br O4'
_chemical_formula_sum 'C37 H29 Br3 N2 O14 Zn2'
_chemical_formula_weight 1096.09
_space_group_crystal_system monoclinic
_space_group_IT_number 11
_space_group_name_Hall '-P 2yb'
_space_group_name_H-M_alt 'P 1 21/m 1'
_atom_sites_solution_hydrogens mixed
_atom_sites_solution_primary iterative
_cell_angle_alpha 90
_cell_angle_beta 112.069(9)
_cell_angle_gamma 90
_cell_formula_units_Z 2
_cell_length_a 8.2047(6)
_cell_length_b 28.6129(13)
_cell_length_c 8.8721(7)
_cell_measurement_reflns_used 3301
_cell_measurement_temperature 199.99(10)
_cell_measurement_theta_max 73.5370
_cell_measurement_theta_min 3.0510
_cell_volume 1930.2(3)
_computing_cell_refinement 'CrysAlisPro 1.171.38.43f (Rigaku OD, 2015) [1]'
_computing_data_collection 'CrysAlisPro 1.171.38.43f (Rigaku OD, 2015) [1]'
_computing_data_reduction 'CrysAlisPro 1.171.38.43f (Rigaku OD, 2015) [1]'
_computing_molecular_graphics 'Olex2 1.5 (Dolomanov et al., 2009) [2]'
_computing_publication_material 'Olex2 1.5 (Dolomanov et al., 2009) [2]'
_computing_structure_refinement 'SHELXL 2019/2 (Sheldrick, 2015)  [3]'
_computing_structure_solution 'olex2.solve 1.3 (Bourhis et al., 2015) [4]'
_diffrn_ambient_environment N~2~
_diffrn_ambient_temperature 199.99(10)
_diffrn_detector 'CCD plate'
_diffrn_detector_area_resol_mean 5.2684
_diffrn_detector_type AtlasS2
_diffrn_measured_fraction_theta_full 0.999
_diffrn_measured_fraction_theta_max 0.996
_diffrn_measurement_details
;
List of Runs (angles in degrees, time in seconds):

  # Type    Start    End  Width  t~exp~   \w     \q     \k     \f   Frames
--------------------------------------------------------------------------
  1  \w    -73.00 -12.00   1.00    1.00    --  -40.73  77.00  30.00   61
  2  \w   -107.00 -60.00   1.00    1.00    --  -40.73 -38.00-180.00   47
  3  \w   -114.00 -21.00   1.00    1.00    --  -40.73 -38.00  90.00   93
  4  \w    -56.00 -21.00   1.00    1.00    --  -40.73 -38.00-180.00   35
  5  \w     43.00 139.00   1.00    1.00    --  107.58 -77.00  30.00   96
  6  \w     92.00 135.00   1.00    1.00    --  107.58 -30.00 120.00   43
  7  \w    111.00 177.00   1.00    1.00    --  107.58  45.00   0.00   66
  8  \w    125.00 168.00   1.00    1.00    --  107.58 125.00 -30.00   43
  9  \w     32.00  57.00   1.00    1.00    --  107.58 -30.00 120.00   25
 10  \w     46.00 109.00   1.00    1.00    --  107.58-125.00 -60.00   63
 11  \w     48.00 137.00   1.00    1.00    --  107.58 -61.00-120.00   89
;
_diffrn_measurement_device 'four-circle diffractometer'
_diffrn_measurement_device_type 'SuperNova, Dual, Cu at zero, AtlasS2'
_diffrn_measurement_method '\w scans'
_diffrn_orient_matrix_type 'CrysAlisPro convention (1999,Acta A55,543-557)'
_diffrn_orient_matrix_UB_11 0.0757981000
_diffrn_orient_matrix_UB_12 0.0007543000
_diffrn_orient_matrix_UB_13 0.1874494000
_diffrn_orient_matrix_UB_21 0.0623852000
_diffrn_orient_matrix_UB_22 -0.0508691000
_diffrn_orient_matrix_UB_23 0.0025426000
_diffrn_orient_matrix_UB_31 0.1772079000
_diffrn_orient_matrix_UB_32 0.0176151000
_diffrn_orient_matrix_UB_33 -0.0003980000
_diffrn_radiation_monochromator mirror
_diffrn_radiation_probe x-ray
_diffrn_radiation_type 'Cu K\a'
_diffrn_radiation_wavelength 1.54184
_diffrn_reflns_av_R_equivalents 0.0383
_diffrn_reflns_av_unetI/netI 0.0464
_diffrn_reflns_Laue_measured_fraction_full 0.999
_diffrn_reflns_Laue_measured_fraction_max 0.996
_diffrn_reflns_limit_h_max 10
_diffrn_reflns_limit_h_min -6
_diffrn_reflns_limit_k_max 34
_diffrn_reflns_limit_k_min -24
_diffrn_reflns_limit_l_max 8
_diffrn_reflns_limit_l_min -10
_diffrn_reflns_number 7278
_diffrn_reflns_point_group_measured_fraction_full 0.999
_diffrn_reflns_point_group_measured_fraction_max 0.996
_diffrn_reflns_theta_full 67.684
_diffrn_reflns_theta_max 70.076
_diffrn_reflns_theta_min 3.089
_diffrn_source 'micro-focus sealed X-ray tube'
_diffrn_source_type 'SuperNova (Cu) X-ray Source'
_exptl_absorpt_coefficient_mu 5.795
_exptl_absorpt_correction_T_max 1.00000
_exptl_absorpt_correction_T_min 0.23677
_exptl_absorpt_correction_type multi-scan
_exptl_absorpt_process_details
;
CrysAlisPro 1.171.38.43f (Rigaku Oxford Diffraction, 2015)
Empirical absorption correction using spherical harmonics,
 implemented in SCALE3 ABSPACK scaling algorithm.
;
_exptl_crystal_colour colourless
_exptl_crystal_colour_primary colourless
_exptl_crystal_density_diffrn 1.886
_exptl_crystal_description block
_exptl_crystal_F_000 1084
_exptl_crystal_size_max 0.2
_exptl_crystal_size_mid 0.15
_exptl_crystal_size_min 0.1
_refine_diff_density_max 1.373
_refine_diff_density_min -1.195
_refine_diff_density_rms 0.134
_refine_ls_extinction_coef .
_refine_ls_extinction_method none
_refine_ls_goodness_of_fit_ref 1.059
_refine_ls_hydrogen_treatment constr
_refine_ls_matrix_type full
_refine_ls_number_parameters 270
_refine_ls_number_reflns 3722
_refine_ls_number_restraints 0
_refine_ls_restrained_S_all 1.059
_refine_ls_R_factor_all 0.0670
_refine_ls_R_factor_gt 0.0588
_refine_ls_shift/su_max 0.000
_refine_ls_shift/su_mean 0.000
_refine_ls_structure_factor_coef Fsqd
_refine_ls_weighting_details 'w=1/[\s^2^(Fo^2^)+(0.0762P)^2^+5.8138P] where P=(Fo^2^+2Fc^2^)/3'
_refine_ls_weighting_scheme calc
_refine_ls_wR_factor_gt 0.1462
_refine_ls_wR_factor_ref 0.1547
_reflns_Friedel_coverage 0.000
_reflns_Friedel_fraction_full .
_reflns_Friedel_fraction_max .
_reflns_number_gt 3196
_reflns_number_total 3722
_reflns_threshold_expression 'I > 2\s(I)'
_cod_data_source_file suppl_j_ncrs-2023-0055_suppl_001.cif
_cod_data_source_block z05
_cod_original_sg_symbol_H-M 'P 21/m'
_cod_database_code 8107478
_shelx_space_group_comment
;
The symmetry employed for this shelxl refinement is uniquely defined
by the following loop, which should always be used as a source of
symmetry information in preference to the above space-group names.
They are only intended as comments.
;
_shelx_estimated_absorpt_t_max 0.595
_shelx_estimated_absorpt_t_min 0.390
_olex2_refinement_description
;
1. Fixed Uiso
 At 1.2 times of:
  All C(H) groups, All C(H,H) groups
 At 1.5 times of:
  All O(H) groups, All O(H,H) groups
2.a Rotating group:
 O1W(H1WA,H1WB)
2.b Secondary CH2 refined with riding coordinates:
 C14(H14A,H14B), C15(H15A,H15B)
2.c Aromatic/amide H refined with riding coordinates:
 C3(H3), C6(H6), C8(H8), C9(H9), C10(H10), C12(H12), C13(H13), C17(H17),
 C20(H20)
2.d Idealised tetrahedral OH refined as rotating group:
 O5(H5)
;
_olex2_submission_special_instructions 'No special instructions were received'
_oxdiff_exptl_absorpt_empirical_details
;
Empirical correction (ABSPACK) includes:
- Absorption correction using spherical harmonics
- Frame scaling
;
_oxdiff_exptl_absorpt_empirical_full_max 2.096
_oxdiff_exptl_absorpt_empirical_full_min 0.522

loop_
_space_group_symop_operation_xyz
'x, y, z'
'-x, y+1/2, -z'
'-x, -y, -z'
'x, -y-1/2, z'

loop_
_atom_site_label
_atom_site_type_symbol
_atom_site_fract_x
_atom_site_fract_y
_atom_site_fract_z
_atom_site_U_iso_or_equiv
_atom_site_adp_type
_atom_site_occupancy
_atom_site_site_symmetry_order
_atom_site_calc_flag
_atom_site_refinement_flags_posn
_atom_site_refinement_flags_adp
_atom_site_refinement_flags_occupancy
_atom_site_disorder_assembly
_atom_site_disorder_group
Br1 Br 0.84316(10) 0.69306(2) 0.86182(11) 0.0694(3) Uani 1 1 d . . . . .
C1 C 0.8177(6) 0.51884(16) 0.6454(5) 0.0223(9) Uani 1 1 d . . . . .
C2 C 0.9085(6) 0.55394(16) 0.7757(5) 0.0205(9) Uani 1 1 d . . . . .
C3 C 1.0623(6) 0.54196(16) 0.9045(5) 0.0215(9) Uani 1 1 d . . . . .
H3 H 1.109004 0.512098 0.910177 0.026 Uiso 1 1 calc R U . . .
C4 C 1.1466(6) 0.57453(16) 1.0249(6) 0.0212(9) Uani 1 1 d . . . . .
C5 C 1.3124(6) 0.56120(16) 1.1662(5) 0.0230(9) Uani 1 1 d . . . . .
C6 C 1.0800(7) 0.61983(17) 1.0140(6) 0.0285(10) Uani 1 1 d . . . . .
H6 H 1.135485 0.642027 1.093320 0.034 Uiso 1 1 calc R U . . .
C7 C 0.9302(7) 0.63073(17) 0.8830(7) 0.0316(11) Uani 1 1 d . . . . .
C8 C 0.8397(6) 0.59861(17) 0.7643(6) 0.0278(10) Uani 1 1 d . . . . .
H8 H 0.735892 0.606778 0.679483 0.033 Uiso 1 1 calc R U . . .
C9 C 0.5000(7) 0.41848(18) 0.1260(6) 0.0302(11) Uani 1 1 d . . . . .
H9 H 0.422901 0.440187 0.057764 0.036 Uiso 1 1 calc R U . . .
C10 C 0.5047(8) 0.37412(18) 0.0685(6) 0.0339(12) Uani 1 1 d . . . . .
H10 H 0.429554 0.366406 -0.036433 0.041 Uiso 1 1 calc R U . . .
C11 C 0.6188(7) 0.34085(17) 0.1635(6) 0.0298(11) Uani 1 1 d . . . . .
C12 C 0.7234(9) 0.3547(2) 0.3177(7) 0.0505(17) Uani 1 1 d . . . . .
H12 H 0.801700 0.333513 0.387550 0.061 Uiso 1 1 calc R U . . .
C13 C 0.7140(8) 0.39959(19) 0.3705(7) 0.0419(14) Uani 1 1 d . . . . .
H13 H 0.787745 0.408003 0.475253 0.050 Uiso 1 1 calc R U . . .
C14 C 0.6304(9) 0.29337(18) 0.0931(7) 0.0404(14) Uani 1 1 d . . . . .
H14A H 0.737611 0.292644 0.071240 0.049 Uiso 1 1 calc R U . . .
H14B H 0.532903 0.290757 -0.010772 0.049 Uiso 1 1 calc R U . . .
C15 C 0.6288(10) 0.250000 0.1927(9) 0.0301(15) Uani 1 2 d S T P . .
H15A H 0.524352 0.250000 0.219200 0.036 Uiso 1 2 calc R U P . .
H15B H 0.731169 0.250001 0.293470 0.036 Uiso 1 2 calc R U P . .
N1 N 0.6022(5) 0.43153(14) 0.2764(5) 0.0247(8) Uani 1 1 d . . . . .
O1 O 0.6554(4) 0.52702(12) 0.5594(4) 0.0251(7) Uani 1 1 d . . . . .
O1W O 0.7523(4) 0.53360(12) 0.2696(4) 0.0263(7) Uani 1 1 d . . . . .
H1WA H 0.853929 0.521549 0.314902 0.040 Uiso 1 1 d R U . . .
H1WB H 0.763906 0.561399 0.305998 0.040 Uiso 1 1 d R U . . .
O2 O 0.8997(4) 0.48513(12) 0.6233(4) 0.0286(7) Uani 1 1 d . . . . .
O3 O 1.3820(5) 0.58995(13) 1.2773(4) 0.0350(8) Uani 1 1 d . . . . .
O4 O 1.3671(4) 0.52045(12) 1.1609(4) 0.0257(7) Uani 1 1 d . . . . .
Zn1 Zn 0.57427(8) 0.49777(2) 0.34306(7) 0.02328(19) Uani 1 1 d . . . . .
Br2 Br 1.24553(12) 0.750000 0.27401(13) 0.0516(3) Uani 1 2 d S T P . .
C16 C 1.0350(9) 0.750000 0.3139(9) 0.0296(15) Uani 1 2 d S T P . .
C17 C 0.9613(6) 0.70797(17) 0.3290(6) 0.0279(10) Uani 1 1 d . . . . .
H17 H 1.013916 0.679909 0.319593 0.033 Uiso 1 1 calc R U . . .
C18 C 0.8063(6) 0.70828(16) 0.3587(6) 0.0260(10) Uani 1 1 d . . . . .
C19 C 0.7228(7) 0.66176(17) 0.3618(6) 0.0282(10) Uani 1 1 d . . . . .
C20 C 0.7280(9) 0.750000 0.3752(9) 0.0266(14) Uani 1 2 d S T P . .
H20 H 0.625498 0.750000 0.396785 0.032 Uiso 1 2 calc R U P . .
O5 O 0.5639(5) 0.66493(13) 0.3609(6) 0.0443(10) Uani 1 1 d . . . . .
H5 H 0.515651 0.639341 0.339307 0.066 Uiso 1 1 calc R U . . .
O6 O 0.7973(5) 0.62577(13) 0.3585(6) 0.0440(10) Uani 1 1 d . . . . .

loop_
_atom_site_aniso_label
_atom_site_aniso_U_11
_atom_site_aniso_U_22
_atom_site_aniso_U_33
_atom_site_aniso_U_23
_atom_site_aniso_U_13
_atom_site_aniso_U_12
Br1 0.0587(5) 0.0163(3) 0.1018(7) -0.0053(3) -0.0058(4) 0.0129(3)
C1 0.020(2) 0.024(2) 0.023(2) 0.0024(18) 0.0086(18) -0.0017(18)
C2 0.018(2) 0.020(2) 0.026(2) -0.0026(18) 0.0099(18) -0.0032(17)
C3 0.018(2) 0.017(2) 0.030(2) 0.0007(18) 0.0099(18) 0.0001(17)
C4 0.017(2) 0.019(2) 0.027(2) -0.0012(17) 0.0077(18) -0.0031(17)
C5 0.019(2) 0.025(2) 0.024(2) 0.0029(18) 0.0072(18) -0.0033(18)
C6 0.029(3) 0.018(2) 0.037(3) -0.0050(19) 0.010(2) -0.0027(19)
C7 0.027(2) 0.014(2) 0.047(3) 0.005(2) 0.006(2) 0.0074(19)
C8 0.023(2) 0.023(2) 0.031(3) 0.0060(19) 0.004(2) 0.0021(19)
C9 0.036(3) 0.025(3) 0.026(2) -0.0001(19) 0.007(2) 0.007(2)
C10 0.043(3) 0.027(3) 0.028(3) -0.003(2) 0.009(2) 0.003(2)
C11 0.042(3) 0.017(2) 0.033(3) 0.0015(19) 0.017(2) -0.002(2)
C12 0.065(4) 0.026(3) 0.041(3) -0.002(2) -0.002(3) 0.015(3)
C13 0.052(3) 0.025(3) 0.033(3) -0.005(2) -0.002(3) 0.014(2)
C14 0.072(4) 0.017(3) 0.034(3) 0.000(2) 0.020(3) -0.001(2)
C15 0.040(4) 0.018(3) 0.034(4) 0.000 0.017(3) 0.000
N1 0.026(2) 0.0202(19) 0.029(2) -0.0026(16) 0.0113(16) 0.0001(16)
O1 0.0186(15) 0.0305(18) 0.0229(16) -0.0015(13) 0.0040(13) 0.0005(13)
O1W 0.0246(16) 0.0206(16) 0.0334(18) -0.0022(14) 0.0103(14) 0.0039(13)
O2 0.0214(16) 0.0246(18) 0.0362(19) -0.0091(14) 0.0065(14) 0.0001(13)
O3 0.036(2) 0.0300(19) 0.0282(18) -0.0042(15) -0.0008(15) -0.0116(16)
O4 0.0190(16) 0.0268(18) 0.0264(17) -0.0004(13) 0.0030(13) 0.0014(13)
Zn1 0.0210(3) 0.0187(3) 0.0259(4) -0.0026(2) 0.0041(3) 0.0029(2)
Br2 0.0317(5) 0.0588(6) 0.0732(7) 0.000 0.0298(4) 0.000
C16 0.022(3) 0.031(4) 0.036(4) 0.000 0.011(3) 0.000
C17 0.025(2) 0.025(3) 0.032(3) 0.000(2) 0.010(2) 0.0077(19)
C18 0.028(2) 0.017(2) 0.031(3) 0.0007(18) 0.009(2) -0.0004(18)
C19 0.028(2) 0.022(2) 0.032(3) -0.0018(19) 0.008(2) 0.000(2)
C20 0.022(3) 0.021(3) 0.035(4) 0.000 0.010(3) 0.000
O5 0.037(2) 0.0187(19) 0.083(3) -0.0066(19) 0.028(2) -0.0062(16)
O6 0.041(2) 0.0153(18) 0.077(3) -0.0018(18) 0.023(2) 0.0027(16)

loop_
_atom_type_symbol
_atom_type_description
_atom_type_scat_dispersion_real
_atom_type_scat_dispersion_imag
_atom_type_scat_source
C C 0.0181 0.0091 'International Tables Vol C Tables 4.2.6.8 and 6.1.1.4'
H H 0.0000 0.0000 'International Tables Vol C Tables 4.2.6.8 and 6.1.1.4'
N N 0.0311 0.0180 'International Tables Vol C Tables 4.2.6.8 and 6.1.1.4'
O O 0.0492 0.0322 'International Tables Vol C Tables 4.2.6.8 and 6.1.1.4'
Br Br -0.6763 1.2805 'International Tables Vol C Tables 4.2.6.8 and 6.1.1.4'
Zn Zn -1.5491 0.6778 'International Tables Vol C Tables 4.2.6.8 and 6.1.1.4'

loop_
_geom_angle_atom_site_label_1
_geom_angle_atom_site_label_2
_geom_angle_atom_site_label_3
_geom_angle
_geom_angle_site_symmetry_1
_geom_angle_site_symmetry_3
O1 C1 C2 116.1(4) . .
O2 C1 C2 120.2(4) . .
O2 C1 O1 123.7(4) . .
C3 C2 C1 120.2(4) . .
C8 C2 C1 119.4(4) . .
C8 C2 C3 120.4(4) . .
C2 C3 H3 119.9 . .
C4 C3 C2 120.1(4) . .
C4 C3 H3 119.9 . .
C3 C4 C5 120.0(4) . .
C3 C4 C6 120.0(4) . .
C6 C4 C5 119.9(4) . .
O3 C5 C4 119.4(4) . .
O3 C5 O4 125.3(4) . .
O4 C5 C4 115.2(4) . .
C4 C6 H6 120.9 . .
C7 C6 C4 118.2(4) . .
C7 C6 H6 120.9 . .
C6 C7 Br1 118.7(4) . .
C6 C7 C8 123.2(4) . .
C8 C7 Br1 118.2(4) . .
C2 C8 H8 121.0 . .
C7 C8 C2 118.0(4) . .
C7 C8 H8 121.0 . .
C10 C9 H9 118.8 . .
N1 C9 H9 118.8 . .
N1 C9 C10 122.3(5) . .
C9 C10 H10 119.4 . .
C9 C10 C11 121.2(5) . .
C11 C10 H10 119.4 . .
C10 C11 C14 120.1(5) . .
C12 C11 C10 115.9(5) . .
C12 C11 C14 123.9(5) . .
C11 C12 H12 119.5 . .
C11 C12 C13 120.9(5) . .
C13 C12 H12 119.5 . .
C12 C13 H13 118.8 . .
N1 C13 C12 122.4(5) . .
N1 C13 H13 118.8 . .
C11 C14 H14A 107.7 . .
C11 C14 H14B 107.7 . .
C11 C14 C15 118.4(5) . .
H14A C14 H14B 107.1 . .
C15 C14 H14A 107.7 . .
C15 C14 H14B 107.7 . .
C14 C15 C14 108.8(6) . 4_565
C14 C15 H15A 109.9 4_565 .
C14 C15 H15A 109.9 . .
C14 C15 H15B 109.9 . .
C14 C15 H15B 109.9 4_565 .
H15A C15 H15B 108.3 . .
C9 N1 C13 117.2(4) . .
C9 N1 Zn1 117.2(3) . .
C13 N1 Zn1 125.6(3) . .
C1 O1 Zn1 120.0(3) . 3_666
C1 O1 Zn1 113.5(3) . .
Zn1 O1 Zn1 101.41(13) . 3_666
H1WA O1W H1WB 104.5 . .
Zn1 O1W H1WA 109.3 . .
Zn1 O1W H1WB 109.5 . .
C5 O4 Zn1 119.1(3) . 1_656
N1 Zn1 O1 91.07(14) . 3_666
N1 Zn1 O1W 101.53(14) . .
O1 Zn1 N1 130.53(15) . .
O1 Zn1 O1 78.59(13) . 3_666
O1 Zn1 O1W 94.36(14) . .
O1W Zn1 O1 167.25(12) . 3_666
O4 Zn1 N1 103.10(15) 1_454 .
O4 Zn1 O1 81.01(12) 1_454 3_666
O4 Zn1 O1 122.24(14) 1_454 .
O4 Zn1 O1W 94.13(14) 1_454 .
C17 C16 Br2 119.0(3) . .
C17 C16 Br2 119.0(3) 4_575 .
C17 C16 C17 122.0(6) . 4_575
C16 C17 H17 120.7 . .
C16 C17 C18 118.6(5) . .
C18 C17 H17 120.7 . .
C17 C18 C19 116.9(4) . .
C20 C18 C17 121.1(5) . .
C20 C18 C19 121.9(5) . .
O5 C19 C18 113.6(4) . .
O6 C19 C18 121.2(5) . .
O6 C19 O5 125.1(5) . .
C18 C20 C18 118.5(6) 4_575 .
C18 C20 H20 120.8 . .
C18 C20 H20 120.8 4_575 .
C19 O5 H5 109.5 . .

loop_
_geom_bond_atom_site_label_1
_geom_bond_atom_site_label_2
_geom_bond_distance
_geom_bond_site_symmetry_2
Br1 C7 1.904(5) .
C1 C2 1.501(6) .
C1 O1 1.283(5) .
C1 O2 1.234(6) .
C2 C3 1.390(6) .
C2 C8 1.385(7) .
C3 H3 0.9300 .
C3 C4 1.390(6) .
C4 C5 1.512(6) .
C4 C6 1.396(6) .
C5 O3 1.246(6) .
C5 O4 1.257(6) .
C6 H6 0.9300 .
C6 C7 1.373(7) .
C7 C8 1.385(7) .
C8 H8 0.9300 .
C9 H9 0.9300 .
C9 C10 1.374(7) .
C9 N1 1.334(6) .
C10 H10 0.9300 .
C10 C11 1.378(7) .
C11 C12 1.372(8) .
C11 C14 1.513(7) .
C12 H12 0.9300 .
C12 C13 1.380(8) .
C13 H13 0.9300 .
C13 N1 1.341(7) .
C14 H14A 0.9700 .
C14 H14B 0.9700 .
C14 C15 1.526(6) .
C15 H15A 0.9700 .
C15 H15B 0.9700 .
N1 Zn1 2.024(4) .
O1 Zn1 2.455(3) 3_666
O1 Zn1 1.967(3) .
O1W H1WA 0.8507 .
O1W H1WB 0.8503 .
O1W Zn1 2.080(3) .
O4 Zn1 1.964(3) 1_656
Br2 C16 1.889(7) .
C16 C17 1.375(6) 4_575
C16 C17 1.375(6) .
C17 H17 0.9300 .
C17 C18 1.393(7) .
C18 C19 1.502(7) .
C18 C20 1.389(6) .
C19 O5 1.304(6) .
C19 O6 1.203(6) .
C20 H20 0.9300 .
O5 H5 0.8200 .

loop_
_geom_torsion_atom_site_label_1
_geom_torsion_atom_site_label_2
_geom_torsion_atom_site_label_3
_geom_torsion_atom_site_label_4
_geom_torsion
_geom_torsion_site_symmetry_1
_geom_torsion_site_symmetry_2
_geom_torsion_site_symmetry_3
_geom_torsion_site_symmetry_4
Br1 C7 C8 C2 176.7(4) . . . .
C1 C2 C3 C4 179.9(4) . . . .
C1 C2 C8 C7 -177.6(4) . . . .
C2 C1 O1 Zn1 155.4(3) . . . .
C2 C1 O1 Zn1 -84.6(4) . . . 3_666
C2 C3 C4 C5 179.1(4) . . . .
C2 C3 C4 C6 -2.1(7) . . . .
C3 C2 C8 C7 1.0(7) . . . .
C3 C4 C5 O3 -176.6(4) . . . .
C3 C4 C5 O4 2.4(6) . . . .
C3 C4 C6 C7 0.5(7) . . . .
C4 C5 O4 Zn1 -176.8(3) . . . 1_656
C4 C6 C7 Br1 -177.5(4) . . . .
C4 C6 C7 C8 2.0(8) . . . .
C5 C4 C6 C7 179.3(4) . . . .
C6 C4 C5 O3 4.6(7) . . . .
C6 C4 C5 O4 -176.4(4) . . . .
C6 C7 C8 C2 -2.7(8) . . . .
C8 C2 C3 C4 1.3(7) . . . .
C9 C10 C11 C12 1.0(8) . . . .
C9 C10 C11 C14 -175.7(5) . . . .
C10 C9 N1 C13 1.1(8) . . . .
C10 C9 N1 Zn1 -178.6(4) . . . .
C10 C11 C12 C13 -0.9(10) . . . .
C10 C11 C14 C15 -133.7(6) . . . .
C11 C12 C13 N1 0.9(11) . . . .
C11 C14 C15 C14 176.6(4) . . . 4_565
C12 C11 C14 C15 49.9(9) . . . .
C12 C13 N1 C9 -0.9(9) . . . .
C12 C13 N1 Zn1 178.7(5) . . . .
C14 C11 C12 C13 175.7(6) . . . .
N1 C9 C10 C11 -1.2(9) . . . .
O1 C1 C2 C3 160.4(4) . . . .
O1 C1 C2 C8 -21.0(6) . . . .
O2 C1 C2 C3 -21.3(6) . . . .
O2 C1 C2 C8 157.3(4) . . . .
O2 C1 O1 Zn1 -22.8(6) . . . .
O2 C1 O1 Zn1 97.2(5) . . . 3_666
O3 C5 O4 Zn1 2.1(6) . . . 1_656
Br2 C16 C17 C18 179.9(4) . . . .
C16 C17 C18 C19 175.5(5) . . . .
C16 C17 C18 C20 -0.9(8) . . . .
C17 C16 C17 C18 0.7(11) 4_575 . . .
C17 C18 C19 O5 -168.4(5) . . . .
C17 C18 C19 O6 8.7(7) . . . .
C17 C18 C20 C18 1.0(10) . . . 4_575
C19 C18 C20 C18 -175.2(4) . . . 4_575
C20 C18 C19 O5 8.0(8) . . . .
C20 C18 C19 O6 -174.9(6) . . . .
